data_2229390
loop_
_publ_author_name
'Wang, Xiao-Mei'
'Fu, Jian-Hua'
'Cai, Song-Liang'
'Wang, Zhao-Yang'

_publ_section_title
;
 (5<i>S</i>)-3-Chloro-5-[(1<i>R</i>,2<i>S</i>,5<i>R</i>)-2-isopropyl-5-methylcyclohexyloxy]-4-(4-methylpiperidin-1-yl)furan-2(5<i>H</i>)-one
;
_journal_coeditor_code GO2003
_journal_issue 3
_journal_name_full 'Acta Crystallographica Section E'
_journal_page_first o656
_journal_paper_doi 10.1107/S1600536811005216
_journal_volume 67
_journal_year 2011
_chemical_formula_iupac 'C20 H32 Cl N O3'
_chemical_formula_moiety 'C20 H32 Cl N O3'
_chemical_formula_sum 'C20 H32 Cl N O3'
_chemical_formula_weight 369.92
_chemical_name_systematic
;
(5<i>S</i>)-3-Chloro-5-[(1<i>R</i>,2<i>S</i>,5<i>R</i>)-2-isopropyl-5-
methylcyclohexyloxy]-4-(4-methylpiperidin-1-yl)furan-2(5<i>H</i>)-one
;
_space_group_IT_number 19
_symmetry_cell_setting orthorhombic
_symmetry_space_group_name_Hall 'P 2ac 2ab'
_symmetry_space_group_name_H-M 'P 21 21 21'
_atom_sites_solution_hydrogens geom
_atom_sites_solution_primary direct
_atom_sites_solution_secondary difmap
_audit_creation_method SHELXL-97
_cell_angle_alpha 90.00
_cell_angle_beta 90.00
_cell_angle_gamma 90.00
_cell_formula_units_Z 4
_cell_length_a 9.187(5)
_cell_length_b 9.248(5)
_cell_length_c 24.987(12)
_cell_measurement_reflns_used 2408
_cell_measurement_temperature 298(2)
_cell_measurement_theta_max 19.77
_cell_measurement_theta_min 2.74
_cell_volume 2122.9(19)
_computing_cell_refinement 'SAINT (Bruker, 2008)'
_computing_data_collection 'APEX2 (Bruker, 2008)'
_computing_data_reduction 'SAINT (Bruker, 2008)'
_computing_molecular_graphics 'ORTEP-3 for Windows (Farrugia, 1997)'
_computing_publication_material 'SHELXL97 (Sheldrick, 2008)'
_computing_structure_refinement 'SHELXL97 (Sheldrick, 2008)'
_computing_structure_solution 'SHELXS97 (Sheldrick, 2008)'
_diffrn_ambient_temperature 298(2)
_diffrn_measured_fraction_theta_full 0.998
_diffrn_measured_fraction_theta_max 0.998
_diffrn_measurement_device_type 'Bruker APEXII area-detector'
_diffrn_measurement_method '\f and \w'
_diffrn_radiation_monochromator graphite
_diffrn_radiation_source 'fine-focus sealed tube'
_diffrn_radiation_type MoK\a
_diffrn_radiation_wavelength 0.71073
_diffrn_reflns_av_R_equivalents 0.0376
_diffrn_reflns_av_sigmaI/netI 0.0484
_diffrn_reflns_limit_h_max 11
_diffrn_reflns_limit_h_min -10
_diffrn_reflns_limit_k_max 10
_diffrn_reflns_limit_k_min -11
_diffrn_reflns_limit_l_max 31
_diffrn_reflns_limit_l_min -31
_diffrn_reflns_number 12264
_diffrn_reflns_theta_full 26.75
_diffrn_reflns_theta_max 26.75
_diffrn_reflns_theta_min 2.35
_exptl_absorpt_coefficient_mu 0.197
_exptl_absorpt_correction_T_max 0.9469
_exptl_absorpt_correction_T_min 0.9397
_exptl_absorpt_correction_type multi-scan
_exptl_absorpt_process_details '(SADABS; Sheldrick, 1996)'
_exptl_crystal_colour colourless
_exptl_crystal_density_diffrn 1.157
_exptl_crystal_density_method 'not measured'
_exptl_crystal_description block
_exptl_crystal_F_000 800
_exptl_crystal_size_max 0.32
_exptl_crystal_size_mid 0.30
_exptl_crystal_size_min 0.28
_refine_diff_density_max 0.125
_refine_diff_density_min -0.157
_refine_ls_abs_structure_details 'Flack (1983), 1921 Friedel pairs'
_refine_ls_abs_structure_Flack 0.10(8)
_refine_ls_extinction_coef 0.0033(12)
_refine_ls_extinction_expression Fc^*^=kFc[1+0.001xFc^2^\l^3^/sin(2\q)]^-1/4^
_refine_ls_extinction_method none
_refine_ls_goodness_of_fit_ref 1.014
_refine_ls_hydrogen_treatment constr
_refine_ls_matrix_type full
_refine_ls_number_parameters 231
_refine_ls_number_reflns 4505
_refine_ls_number_restraints 24
_refine_ls_restrained_S_all 1.044
_refine_ls_R_factor_all 0.0891
_refine_ls_R_factor_gt 0.0426
_refine_ls_shift/su_max 0.000
_refine_ls_shift/su_mean 0.000
_refine_ls_structure_factor_coef Fsqd
_refine_ls_weighting_details 'calc w=1/[\s^2^(Fo^2^)+(0.0492P)^2^+0.0010P] where P=(Fo^2^+2Fc^2^)/3'
_refine_ls_weighting_scheme calc
_refine_ls_wR_factor_gt 0.0949
_refine_ls_wR_factor_ref 0.1120
_reflns_number_gt 2620
_reflns_number_total 4505
_reflns_threshold_expression I>2\s(I)
_cod_data_source_file go2003.cif
_cod_data_source_block I
_cod_database_code 2229390
_cod_database_fobs_code 2229390

loop_
_symmetry_equiv_pos_as_xyz
'x, y, z'
'-x+1/2, -y, z+1/2'
'-x, y+1/2, -z+1/2'
'x+1/2, -y+1/2, -z'

loop_
_atom_site_type_symbol
_atom_site_label
_atom_site_fract_x
_atom_site_fract_y
_atom_site_fract_z
_atom_site_U_iso_or_equiv
_atom_site_adp_type
_atom_site_calc_flag
_atom_site_refinement_flags
_atom_site_occupancy
_atom_site_disorder_assembly
_atom_site_disorder_group
Cl Cl1 0.60861(9) -0.13528(9) 0.17373(3) 0.0923(3) Uani d . 1 . .
C C3 0.7320(3) 0.0841(3) 0.23600(8) 0.0557(6) Uani d U 1 . .
C C4 0.8425(3) 0.0853(3) 0.28119(8) 0.0578(6) Uani d . 1 . .
H H4 0.9252 0.1479 0.2725 0.069 Uiso calc R 1 . .
C C2 0.7123(3) -0.0578(3) 0.22267(9) 0.0621(7) Uani d . 1 . .
C C1 0.8084(3) -0.1478(4) 0.25291(10) 0.0681(7) Uani d . 1 . .
C C5 0.8604(3) 0.1414(3) 0.37500(8) 0.0621(6) Uani d . 1 . .
H H5 0.9630 0.1522 0.3650 0.074 Uiso calc R 1 . .
C C6 0.8125(3) 0.2733(3) 0.40633(9) 0.0702(8) Uani d . 1 . .
H H6 0.7085 0.2604 0.4136 0.084 Uiso calc R 1 . .
C C7 0.8883(4) 0.2751(4) 0.46068(10) 0.0956(9) Uani d . 1 . .
H H7A 0.9919 0.2897 0.4554 0.115 Uiso calc R 1 . .
H H7B 0.8517 0.3558 0.4815 0.115 Uiso calc R 1 . .
C C10 0.8414(4) 0.0021(4) 0.40651(11) 0.0960(11) Uani d U 1 . .
H H10A 0.8791 -0.0780 0.3856 0.115 Uiso calc R 1 . .
H H10B 0.7385 -0.0149 0.4124 0.115 Uiso calc R 1 . .
C C11 0.8269(4) 0.4160(4) 0.37596(11) 0.0878(10) Uani d . 1 . .
H H11 0.7799 0.4016 0.3412 0.105 Uiso calc R 1 . .
C C9 0.9194(5) 0.0065(4) 0.46042(11) 0.1115(13) Uani d . 1 . .
H H9 1.0238 0.0194 0.4538 0.134 Uiso calc R 1 . .
C C8 0.8648(6) 0.1363(5) 0.49177(11) 0.1279(14) Uani d U 1 . .
H H8A 0.7619 0.1245 0.4993 0.153 Uiso calc R 1 . .
H H8B 0.9160 0.1419 0.5257 0.153 Uiso calc R 1 . .
C C13 0.7463(5) 0.5387(4) 0.40314(16) 0.1393(16) Uani d . 1 . .
H H13A 0.7508 0.6236 0.3811 0.209 Uiso calc R 1 . .
H H13B 0.7906 0.5586 0.4371 0.209 Uiso calc R 1 . .
H H13C 0.6465 0.5117 0.4084 0.209 Uiso calc R 1 . .
C C14 0.9795(6) 0.4590(5) 0.36473(16) 0.1399(16) Uani d . 1 . .
H H14A 1.0262 0.4871 0.3975 0.210 Uiso calc R 1 . .
H H14B 0.9802 0.5388 0.3402 0.210 Uiso calc R 1 . .
H H14C 1.0308 0.3788 0.3493 0.210 Uiso calc R 1 . .
C C18 0.7583(3) 0.4266(3) 0.17613(10) 0.0709(7) Uani d . 1 . .
H H18A 0.8318 0.3755 0.1557 0.085 Uiso calc R 1 . .
H H18B 0.7946 0.5232 0.1833 0.085 Uiso calc R 1 . .
C C19 0.7345(3) 0.3499(3) 0.22804(9) 0.0711(7) Uani d . 1 . .
H H19A 0.8266 0.3401 0.2467 0.085 Uiso calc R 1 . .
H H19B 0.6696 0.4065 0.2504 0.085 Uiso calc R 1 . .
C C16 0.5572(3) 0.2862(3) 0.13592(10) 0.0750(8) Uani d . 1 . .
H H16A 0.4646 0.2930 0.1174 0.090 Uiso calc R 1 . .
H H16B 0.6226 0.2290 0.1140 0.090 Uiso calc R 1 . .
C C15 0.5354(3) 0.2122(3) 0.18891(9) 0.0691(7) Uani d . 1 . .
H H15A 0.4628 0.2643 0.2095 0.083 Uiso calc R 1 . .
H H15B 0.4996 0.1149 0.1830 0.083 Uiso calc R 1 . .
C C17 0.6204(3) 0.4374(3) 0.14313(10) 0.0755(8) Uani d . 1 . .
H H17 0.5498 0.4957 0.1631 0.091 Uiso calc R 1 . .
C C20 0.6467(4) 0.5099(4) 0.08935(13) 0.1153(13) Uani d . 1 . .
H H20A 0.5553 0.5251 0.0716 0.173 Uiso calc R 1 . .
H H20B 0.7073 0.4490 0.0676 0.173 Uiso calc R 1 . .
H H20C 0.6941 0.6012 0.0948 0.173 Uiso calc R 1 . .
N N1 0.6712(2) 0.2061(3) 0.21914(8) 0.0635(6) Uani d U 1 . .
O O3 0.77190(15) 0.13329(19) 0.32666(5) 0.0606(4) Uani d . 1 . .
O O1 0.88796(18) -0.0624(2) 0.28665(6) 0.0692(5) Uani d . 1 . .
O O2 0.8292(2) -0.2765(3) 0.25154(9) 0.0958(7) Uani d . 1 . .
C C12 0.8980(9) -0.1363(5) 0.49012(16) 0.193(2) Uani d U 1 . .
H H12A 0.7961 -0.1514 0.4966 0.290 Uiso calc R 1 . .
H H12B 0.9489 -0.1329 0.5237 0.290 Uiso calc R 1 . .
H H12C 0.9355 -0.2142 0.4688 0.290 Uiso calc R 1 . .

loop_
_atom_site_aniso_label
_atom_site_aniso_U_11
_atom_site_aniso_U_22
_atom_site_aniso_U_33
_atom_site_aniso_U_12
_atom_site_aniso_U_13
_atom_site_aniso_U_23
Cl1 0.0966(5) 0.0925(6) 0.0878(5) -0.0040(5) -0.0238(4) -0.0303(4)
C3 0.0532(14) 0.0716(19) 0.0423(11) -0.0039(13) 0.0037(10) -0.0047(12)
C4 0.0566(14) 0.0663(19) 0.0507(13) -0.0053(12) -0.0014(11) -0.0038(12)
C2 0.0612(16) 0.072(2) 0.0534(13) -0.0043(14) -0.0029(12) -0.0094(13)
C1 0.0596(15) 0.077(2) 0.0677(16) 0.0055(16) 0.0053(13) -0.0158(17)
C5 0.0649(16) 0.0735(17) 0.0478(12) -0.0011(14) -0.0084(11) -0.0026(13)
C6 0.0673(16) 0.092(2) 0.0511(13) 0.0086(15) -0.0004(12) -0.0171(15)
C7 0.132(3) 0.100(2) 0.0542(15) -0.003(2) -0.0164(17) -0.0124(17)
C10 0.132(3) 0.092(2) 0.0633(16) -0.020(2) -0.0195(18) 0.0117(17)
C11 0.126(3) 0.078(2) 0.0596(16) 0.022(2) -0.0152(17) -0.0160(16)
C9 0.173(3) 0.094(3) 0.0678(18) -0.024(3) -0.037(2) 0.0227(19)
C8 0.183(4) 0.150(3) 0.0514(16) -0.022(3) -0.016(2) 0.002(2)
C13 0.161(4) 0.120(3) 0.137(3) 0.055(3) -0.042(3) -0.052(3)
C14 0.165(4) 0.103(3) 0.152(3) 0.002(3) 0.053(3) 0.013(3)
C18 0.0791(18) 0.0660(18) 0.0678(15) -0.0153(14) -0.0104(14) 0.0016(14)
C19 0.0835(19) 0.0686(19) 0.0610(15) -0.0105(16) -0.0154(14) -0.0090(14)
C16 0.0752(18) 0.084(2) 0.0663(16) -0.0017(16) -0.0243(13) -0.0002(16)
C15 0.0592(15) 0.0720(18) 0.0760(17) -0.0043(13) -0.0121(13) -0.0002(15)
C17 0.087(2) 0.0695(19) 0.0700(15) -0.0068(17) -0.0108(15) 0.0073(15)
C20 0.144(3) 0.112(3) 0.091(2) -0.029(2) -0.022(2) 0.040(2)
N1 0.0670(13) 0.0634(14) 0.0601(11) -0.0079(12) -0.0147(10) 0.0039(11)
O3 0.0557(9) 0.0823(12) 0.0436(8) 0.0034(9) -0.0045(7) -0.0074(9)
O1 0.0577(10) 0.0779(13) 0.0719(10) 0.0108(10) -0.0093(9) -0.0086(10)
O2 0.0908(14) 0.0731(15) 0.1237(17) 0.0195(12) -0.0096(12) -0.0176(14)
C12 0.339(7) 0.136(4) 0.105(3) -0.040(5) -0.072(4) 0.049(3)

loop_
_atom_type_symbol
_atom_type_description
_atom_type_scat_dispersion_real
_atom_type_scat_dispersion_imag
_atom_type_scat_source
C C 0.0033 0.0016 'International Tables Vol C Tables 4.2.6.8 and 6.1.1.4'
H H 0.0000 0.0000 'International Tables Vol C Tables 4.2.6.8 and 6.1.1.4'
N N 0.0061 0.0033 'International Tables Vol C Tables 4.2.6.8 and 6.1.1.4'
O O 0.0106 0.0060 'International Tables Vol C Tables 4.2.6.8 and 6.1.1.4'
Cl Cl 0.1484 0.1585 'International Tables Vol C Tables 4.2.6.8 and 6.1.1.4'

loop_
_geom_angle_atom_site_label_1
_geom_angle_atom_site_label_2
_geom_angle_atom_site_label_3
_geom_angle_site_symmetry_1
_geom_angle_site_symmetry_3
_geom_angle
_geom_angle_publ_flag
N1 C3 C2 . . 133.1(2) ?
N1 C3 C4 . . 120.7(2) ?
C2 C3 C4 . . 106.1(2) ?
O3 C4 O1 . . 111.37(19) ?
O3 C4 C3 . . 107.47(18) ?
O1 C4 C3 . . 105.0(2) ?
O3 C4 H4 . . 110.9 ?
O1 C4 H4 . . 110.9 ?
C3 C4 H4 . . 110.9 ?
C3 C2 C1 . . 110.4(2) ?
C3 C2 Cl1 . . 130.7(2) ?
C1 C2 Cl1 . . 118.6(2) ?
O2 C1 O1 . . 120.2(3) ?
O2 C1 C2 . . 131.1(3) ?
O1 C1 C2 . . 108.7(3) ?
O3 C5 C6 . . 107.9(2) ?
O3 C5 C10 . . 108.7(2) ?
C6 C5 C10 . . 112.4(2) ?
O3 C5 H5 . . 109.2 ?
C6 C5 H5 . . 109.2 ?
C10 C5 H5 . . 109.2 ?
C5 C6 C7 . . 109.6(2) ?
C5 C6 C11 . . 114.4(2) ?
C7 C6 C11 . . 113.1(2) ?
C5 C6 H6 . . 106.3 ?
C7 C6 H6 . . 106.3 ?
C11 C6 H6 . . 106.3 ?
C8 C7 C6 . . 112.4(3) ?
C8 C7 H7A . . 109.1 ?
C6 C7 H7A . . 109.1 ?
C8 C7 H7B . . 109.1 ?
C6 C7 H7B . . 109.1 ?
H7A C7 H7B . . 107.8 ?
C5 C10 C9 . . 112.4(3) ?
C5 C10 H10A . . 109.1 ?
C9 C10 H10A . . 109.1 ?
C5 C10 H10B . . 109.1 ?
C9 C10 H10B . . 109.1 ?
H10A C10 H10B . . 107.9 ?
C14 C11 C13 . . 110.2(4) ?
C14 C11 C6 . . 114.0(3) ?
C13 C11 C6 . . 112.4(3) ?
C14 C11 H11 . . 106.5 ?
C13 C11 H11 . . 106.5 ?
C6 C11 H11 . . 106.5 ?
C8 C9 C10 . . 108.7(3) ?
C8 C9 C12 . . 112.9(4) ?
C10 C9 C12 . . 110.2(3) ?
C8 C9 H9 . . 108.3 ?
C10 C9 H9 . . 108.3 ?
C12 C9 H9 . . 108.3 ?
C7 C8 C9 . . 111.0(3) ?
C7 C8 H8A . . 109.4 ?
C9 C8 H8A . . 109.4 ?
C7 C8 H8B . . 109.4 ?
C9 C8 H8B . . 109.4 ?
H8A C8 H8B . . 108.0 ?
C11 C13 H13A . . 109.5 ?
C11 C13 H13B . . 109.5 ?
H13A C13 H13B . . 109.5 ?
C11 C13 H13C . . 109.5 ?
H13A C13 H13C . . 109.5 ?
H13B C13 H13C . . 109.5 ?
C11 C14 H14A . . 109.5 ?
C11 C14 H14B . . 109.5 ?
H14A C14 H14B . . 109.5 ?
C11 C14 H14C . . 109.5 ?
H14A C14 H14C . . 109.5 ?
H14B C14 H14C . . 109.5 ?
C19 C18 C17 . . 112.4(2) ?
C19 C18 H18A . . 109.1 ?
C17 C18 H18A . . 109.1 ?
C19 C18 H18B . . 109.1 ?
C17 C18 H18B . . 109.1 ?
H18A C18 H18B . . 107.9 ?
N1 C19 C18 . . 110.9(2) ?
N1 C19 H19A . . 109.5 ?
C18 C19 H19A . . 109.5 ?
N1 C19 H19B . . 109.5 ?
C18 C19 H19B . . 109.5 ?
H19A C19 H19B . . 108.0 ?
C15 C16 C17 . . 111.3(2) ?
C15 C16 H16A . . 109.4 ?
C17 C16 H16A . . 109.4 ?
C15 C16 H16B . . 109.4 ?
C17 C16 H16B . . 109.4 ?
H16A C16 H16B . . 108.0 ?
N1 C15 C16 . . 111.1(2) ?
N1 C15 H15A . . 109.4 ?
C16 C15 H15A . . 109.4 ?
N1 C15 H15B . . 109.4 ?
C16 C15 H15B . . 109.4 ?
H15A C15 H15B . . 108.0 ?
C18 C17 C20 . . 112.2(3) ?
C18 C17 C16 . . 108.8(2) ?
C20 C17 C16 . . 111.1(2) ?
C18 C17 H17 . . 108.2 ?
C20 C17 H17 . . 108.2 ?
C16 C17 H17 . . 108.2 ?
C17 C20 H20A . . 109.5 ?
C17 C20 H20B . . 109.5 ?
H20A C20 H20B . . 109.5 ?
C17 C20 H20C . . 109.5 ?
H20A C20 H20C . . 109.5 ?
H20B C20 H20C . . 109.5 ?
C3 N1 C15 . . 123.8(2) ?
C3 N1 C19 . . 123.74(19) ?
C15 N1 C19 . . 112.4(2) ?
C4 O3 C5 . . 115.85(16) ?
C1 O1 C4 . . 109.6(2) ?
C9 C12 H12A . . 109.5 ?
C9 C12 H12B . . 109.5 ?
H12A C12 H12B . . 109.5 ?
C9 C12 H12C . . 109.5 ?
H12A C12 H12C . . 109.5 ?
H12B C12 H12C . . 109.5 ?

loop_
_geom_bond_atom_site_label_1
_geom_bond_atom_site_label_2
_geom_bond_site_symmetry_2
_geom_bond_distance
_geom_bond_publ_flag
Cl1 C2 . 1.708(2) ?
C3 N1 . 1.327(3) ?
C3 C2 . 1.366(4) ?
C3 C4 . 1.519(3) ?
C4 O3 . 1.381(3) ?
C4 O1 . 1.435(3) ?
C4 H4 . 0.9800 ?
C2 C1 . 1.429(4) ?
C1 O2 . 1.206(4) ?
C1 O1 . 1.367(3) ?
C5 O3 . 1.458(3) ?
C5 C6 . 1.514(4) ?
C5 C10 . 1.520(4) ?
C5 H5 . 0.9800 ?
C6 C7 . 1.526(4) ?
C6 C11 . 1.529(4) ?
C6 H6 . 0.9800 ?
C7 C8 . 1.516(4) ?
C7 H7A . 0.9700 ?
C7 H7B . 0.9700 ?
C10 C9 . 1.526(4) ?
C10 H10A . 0.9700 ?
C10 H10B . 0.9700 ?
C11 C14 . 1.484(5) ?
C11 C13 . 1.516(5) ?
C11 H11 . 0.9800 ?
C9 C8 . 1.519(5) ?
C9 C12 . 1.527(5) ?
C9 H9 . 0.9800 ?
C8 H8A . 0.9700 ?
C8 H8B . 0.9700 ?
C13 H13A . 0.9600 ?
C13 H13B . 0.9600 ?
C13 H13C . 0.9600 ?
C14 H14A . 0.9600 ?
C14 H14B . 0.9600 ?
C14 H14C . 0.9600 ?
C18 C19 . 1.495(4) ?
C18 C17 . 1.514(4) ?
C18 H18A . 0.9700 ?
C18 H18B . 0.9700 ?
C19 N1 . 1.468(3) ?
C19 H19A . 0.9700 ?
C19 H19B . 0.9700 ?
C16 C15 . 1.504(3) ?
C16 C17 . 1.525(4) ?
C16 H16A . 0.9700 ?
C16 H16B . 0.9700 ?
C15 N1 . 1.460(3) ?
C15 H15A . 0.9700 ?
C15 H15B . 0.9700 ?
C17 C20 . 1.521(4) ?
C17 H17 . 0.9800 ?
C20 H20A . 0.9600 ?
C20 H20B . 0.9600 ?
C20 H20C . 0.9600 ?
C12 H12A . 0.9600 ?
C12 H12B . 0.9600 ?
C12 H12C . 0.9600 ?

loop_
_geom_hbond_atom_site_label_D
_geom_hbond_atom_site_label_H
_geom_hbond_atom_site_label_A
_geom_hbond_site_symmetry_A
_geom_hbond_distance_DH
_geom_hbond_distance_HA
_geom_hbond_distance_DA
_geom_hbond_angle_DHA
C4 H4 O2 3_755 0.98 2.44 3.376(3) 160
C18 H18B O2 1_565 0.97 2.54 3.393(4) 147

loop_
_cod_related_entry_id
_cod_related_entry_database
_cod_related_entry_code
1 ChemSpider 30656526
